data_4325591
loop_
_publ_author_name
'Stefanie A. Cantalupo'
'Helen E. Ferreira'
'Eman Bataineh'
'Annie J. King'
'Montana V. Petersen'
'Teresa Wojtasiewicz'
'Antonio G. DiPasquale'
'Arnold L. Rheingold'
'Linda H. Doerrer'

_publ_section_title
;
 Synthesis with Structural and Electronic Characterization of Homoleptic
 Fe(II)- and Fe(III)-Fluorinated Phenolate Complexes
;
_journal_name_full 'Inorganic Chemistry'
_journal_page_first 6584
_journal_page_last 6596
_journal_paper_doi 10.1021/ic2003782
_journal_volume 50
_journal_year 2011
_chemical_formula_sum 'C54 H48 F25 Fe K2 O17'
_chemical_formula_weight 1577.97
_chemical_name_systematic
; 
 ? 
;
_space_group_IT_number 2
_symmetry_cell_setting triclinic
_symmetry_space_group_name_Hall '-P 1'
_symmetry_space_group_name_H-M 'P -1'
_atom_sites_solution_hydrogens geom
_atom_sites_solution_primary direct
_atom_sites_solution_secondary difmap
_audit_creation_method SHELXL-97
_cell_angle_alpha 91.590(10)
_cell_angle_beta 97.149(11)
_cell_angle_gamma 114.934(9)
_cell_formula_units_Z 2
_cell_length_a 12.679(8)
_cell_length_b 13.338(8)
_cell_length_c 20.973(13)
_cell_measurement_reflns_used 9691
_cell_measurement_temperature 208(2)
_cell_measurement_theta_max 27.34
_cell_measurement_theta_min 2.45
_cell_volume 3179(3)
_computing_cell_refinement 'Bruker SMART'
_computing_data_collection 'Bruker SMART'
_computing_data_reduction 'Bruker SAINT'
_computing_molecular_graphics 'Bruker SHELXTL'
_computing_publication_material 'Bruker SHELXTL'
_computing_structure_refinement 'SHELXL-97 (Sheldrick, 1997)'
_computing_structure_solution 'SHELXS-97 (Sheldrick, 1990)'
_diffrn_ambient_temperature 208(2)
_diffrn_measured_fraction_theta_full 0.990
_diffrn_measured_fraction_theta_max 0.990
_diffrn_measurement_device_type 'CCD area detector'
_diffrn_measurement_method 'phi and omega scans'
_diffrn_radiation_monochromator graphite
_diffrn_radiation_source 'fine-focus sealed tube'
_diffrn_radiation_type MoK\a
_diffrn_radiation_wavelength 0.71073
_diffrn_reflns_av_R_equivalents 0.0275
_diffrn_reflns_av_sigmaI/netI 0.0469
_diffrn_reflns_limit_h_max 15
_diffrn_reflns_limit_h_min -15
_diffrn_reflns_limit_k_max 16
_diffrn_reflns_limit_k_min -15
_diffrn_reflns_limit_l_max 24
_diffrn_reflns_limit_l_min -25
_diffrn_reflns_number 21556
_diffrn_reflns_theta_full 26.00
_diffrn_reflns_theta_max 26.00
_diffrn_reflns_theta_min 1.69
_exptl_absorpt_coefficient_mu 0.508
_exptl_absorpt_correction_T_max 0.677
_exptl_absorpt_correction_T_min 0.478
_exptl_absorpt_correction_type empirical
_exptl_absorpt_process_details sadabs
_exptl_crystal_colour blue
_exptl_crystal_density_diffrn 1.649
_exptl_crystal_description block
_exptl_crystal_F_000 1594
_exptl_crystal_size_max 0.34
_exptl_crystal_size_mid 0.30
_exptl_crystal_size_min 0.20
_refine_diff_density_max 1.194
_refine_diff_density_min -0.595
_refine_diff_density_rms 0.064
_refine_ls_extinction_method none
_refine_ls_goodness_of_fit_ref 1.048
_refine_ls_hydrogen_treatment constr
_refine_ls_matrix_type full
_refine_ls_number_parameters 892
_refine_ls_number_reflns 12369
_refine_ls_number_restraints 0
_refine_ls_restrained_S_all 1.048
_refine_ls_R_factor_all 0.0733
_refine_ls_R_factor_gt 0.0547
_refine_ls_shift/su_max 0.077
_refine_ls_shift/su_mean 0.005
_refine_ls_structure_factor_coef Fsqd
_refine_ls_weighting_details 'calc w=1/[\s^2^(Fo^2^)+(0.0780P)^2^+1.8000P] where P=(Fo^2^+2Fc^2^)/3'
_refine_ls_weighting_scheme calc
_refine_ls_wR_factor_gt 0.1456
_refine_ls_wR_factor_ref 0.1587
_reflns_number_gt 9313
_reflns_number_total 12369
_reflns_threshold_expression >2sigma(I)
_cod_data_source_file ic2003782_si_002_3.cif
_cod_data_source_block lhd26compound_3a
_cod_database_code 4325591

loop_
_symmetry_equiv_pos_as_xyz
'x, y, z'
'-x, -y, -z'

loop_
_atom_site_label
_atom_site_type_symbol
_atom_site_fract_x
_atom_site_fract_y
_atom_site_fract_z
_atom_site_U_iso_or_equiv
_atom_site_adp_type
_atom_site_occupancy
_atom_site_symmetry_multiplicity
_atom_site_calc_flag
_atom_site_refinement_flags
Fe1 Fe 0.89592(3) 0.35316(3) 0.24677(2) 0.03558(12) Uani 1 1 d .
K2 K 0.69193(7) 0.24667(6) 0.08343(4) 0.05141(19) Uani 1 1 d .
K1 K 0.86898(6) 0.11890(6) 0.36866(4) 0.04836(18) Uani 1 1 d .
F12 F 0.9239(2) 0.5053(2) 0.12031(12) 0.0784(7) Uani 1 1 d .
F13 F 0.9187(3) 0.6869(3) 0.07284(16) 0.1096(11) Uani 1 1 d .
F14 F 0.7558(3) 0.7565(2) 0.10022(16) 0.1033(10) Uani 1 1 d .
F15 F 0.6033(3) 0.6427(3) 0.18025(15) 0.0989(9) Uani 1 1 d .
F16 F 0.6154(2) 0.4663(2) 0.23366(12) 0.0761(7) Uani 1 1 d .
F22 F 0.8403(2) 0.06703(18) 0.22804(11) 0.0660(6) Uani 1 1 d .
F23 F 0.9447(3) -0.0607(2) 0.19269(14) 0.1008(9) Uani 1 1 d .
F24 F 1.0916(3) 0.0036(3) 0.10402(15) 0.1121(11) Uani 1 1 d .
F25 F 1.1307(2) 0.1956(3) 0.04854(13) 0.0951(9) Uani 1 1 d .
F26 F 1.0245(2) 0.32131(19) 0.08230(11) 0.0719(6) Uani 1 1 d .
F32 F 1.08204(18) 0.48171(19) 0.38746(10) 0.0592(5) Uani 1 1 d .
F33 F 1.3076(2) 0.6026(2) 0.43397(13) 0.0842(8) Uani 1 1 d .
F34 F 1.47664(19) 0.5618(2) 0.38780(16) 0.0977(9) Uani 1 1 d .
F35 F 1.4131(2) 0.3935(3) 0.29380(14) 0.0907(8) Uani 1 1 d .
F36 F 1.1872(2) 0.2704(2) 0.24712(11) 0.0726(6) Uani 1 1 d .
F41 F 0.83088(17) 0.48845(18) 0.34716(11) 0.0648(6) Uani 1 1 d .
F42 F 0.5992(2) 0.10290(19) 0.33259(12) 0.0709(6) Uani 1 1 d .
F43 F 0.4417(2) 0.1371(2) 0.39364(13) 0.0840(8) Uani 1 1 d .
F44 F 0.4803(2) 0.3466(2) 0.43460(13) 0.0847(8) Uani 1 1 d .
F45 F 0.6772(2) 0.5213(2) 0.41054(14) 0.0849(8) Uani 1 1 d .
F52 F 1.0551(2) 0.70037(19) 0.32358(13) 0.0787(7) Uani 1 1 d .
F53 F 1.2723(3) 0.8652(2) 0.33296(14) 0.1083(11) Uani 1 1 d .
F54 F 1.4378(2) 0.8364(3) 0.27455(15) 0.1222(13) Uani 1 1 d .
F55 F 1.3804(2) 0.6433(3) 0.20358(13) 0.1019(10) Uani 1 1 d .
F56 F 1.1604(2) 0.4808(2) 0.18981(10) 0.0674(6) Uani 1 1 d .
O1 O 0.76924(17) 0.38720(17) 0.20234(10) 0.0406(5) Uani 1 1 d .
O2 O 0.87504(18) 0.25856(18) 0.17182(10) 0.0440(5) Uani 1 1 d .
O3 O 1.01437(18) 0.31059(19) 0.29193(11) 0.0489(5) Uani 1 1 d .
O4 O 0.79714(19) 0.2761(2) 0.30840(11) 0.0481(5) Uani 1 1 d .
O5 O 0.99483(18) 0.50684(18) 0.25304(12) 0.0528(6) Uani 1 1 d .
O6 O 1.0866(3) 0.0941(3) 0.41155(19) 0.0941(11) Uani 1 1 d .
O7 O 0.9087(3) -0.0704(2) 0.33111(14) 0.0685(7) Uani 1 1 d .
O8 O 0.6814(2) -0.1015(2) 0.34101(13) 0.0626(7) Uani 1 1 d .
O9 O 0.6990(2) 0.0029(2) 0.46145(13) 0.0618(7) Uani 1 1 d .
O10 O 0.8195(2) 0.2324(2) 0.46797(11) 0.0523(6) Uani 1 1 d .
O11 O 1.0517(2) 0.2655(2) 0.46548(11) 0.0579(6) Uani 1 1 d .
O12 O 0.6330(5) 0.4111(3) 0.00957(17) 0.1137(14) Uani 1 1 d .
O13 O 0.8104(4) 0.3415(3) -0.02157(18) 0.1129(13) Uani 1 1 d .
O14 O 0.7254(3) 0.1161(3) -0.01569(15) 0.0763(8) Uani 1 1 d .
O15 O 0.6410(3) 0.0208(2) 0.09176(15) 0.0732(8) Uani 1 1 d .
O16 O 0.4943(3) 0.0983(3) 0.14634(17) 0.0862(9) Uani 1 1 d .
O17 O 0.4916(3) 0.2760(3) 0.09174(18) 0.0890(10) Uani 1 1 d .
C11 C 0.7713(2) 0.4786(3) 0.18054(14) 0.0388(7) Uani 1 1 d .
C12 C 0.8467(3) 0.5403(3) 0.13889(18) 0.0525(8) Uani 1 1 d .
C13 C 0.8420(4) 0.6320(4) 0.1133(2) 0.0679(11) Uani 1 1 d .
C14 C 0.7622(4) 0.6681(3) 0.1269(2) 0.0663(11) Uani 1 1 d .
C15 C 0.6863(4) 0.6111(3) 0.1674(2) 0.0631(11) Uani 1 1 d .
C16 C 0.6917(3) 0.5194(3) 0.19430(16) 0.0490(8) Uani 1 1 d .
C21 C 0.9301(3) 0.1986(3) 0.15703(15) 0.0413(7) Uani 1 1 d .
C22 C 0.9127(3) 0.1002(3) 0.18352(16) 0.0484(8) Uani 1 1 d .
C23 C 0.9654(4) 0.0348(3) 0.1661(2) 0.0653(10) Uani 1 1 d .
C24 C 1.0401(4) 0.0684(4) 0.1209(2) 0.0701(12) Uani 1 1 d .
C25 C 1.0585(3) 0.1636(4) 0.09333(18) 0.0624(10) Uani 1 1 d .
C26 C 1.0049(3) 0.2281(3) 0.11083(16) 0.0492(8) Uani 1 1 d .
C31 C 1.1252(3) 0.3706(3) 0.31527(15) 0.0417(7) Uani 1 1 d .
C32 C 1.1625(3) 0.4567(3) 0.36383(16) 0.0457(7) Uani 1 1 d .
C33 C 1.2783(3) 0.5203(3) 0.38771(18) 0.0556(9) Uani 1 1 d .
C34 C 1.3634(3) 0.4994(3) 0.3648(2) 0.0626(10) Uani 1 1 d .
C35 C 1.3315(3) 0.4153(4) 0.3176(2) 0.0593(10) Uani 1 1 d .
C36 C 1.2150(3) 0.3519(3) 0.29350(17) 0.0507(8) Uani 1 1 d .
C41 C 0.7195(3) 0.2945(3) 0.33611(14) 0.0429(7) Uani 1 1 d .
C42 C 0.6180(3) 0.2078(3) 0.34963(16) 0.0494(8) Uani 1 1 d .
C43 C 0.5392(3) 0.2258(4) 0.38210(18) 0.0575(10) Uani 1 1 d .
C44 C 0.5576(3) 0.3298(4) 0.40284(18) 0.0588(10) Uani 1 1 d .
C45 C 0.6560(3) 0.4178(3) 0.39045(18) 0.0568(9) Uani 1 1 d .
C46 C 0.7341(3) 0.3999(3) 0.35757(16) 0.0488(8) Uani 1 1 d .
C51 C 1.1007(3) 0.5847(3) 0.25661(15) 0.0421(7) Uani 1 1 d .
C52 C 1.1341(3) 0.6855(3) 0.29255(18) 0.0531(8) Uani 1 1 d .
C53 C 1.2446(4) 0.7691(3) 0.29804(19) 0.0690(11) Uani 1 1 d .
C54 C 1.3282(3) 0.7559(4) 0.2688(2) 0.0722(13) Uani 1 1 d .
C55 C 1.2995(3) 0.6581(4) 0.23261(18) 0.0648(11) Uani 1 1 d .
C56 C 1.1874(3) 0.5753(3) 0.22581(16) 0.0486(8) Uani 1 1 d .
C61 C 1.1113(4) 0.0414(4) 0.3572(3) 0.0863(14) Uani 1 1 d .
H61A H 1.1880 0.0411 0.3669 0.104 Uiso 1 1 calc R
H61B H 1.1098 0.0804 0.3190 0.104 Uiso 1 1 calc R
C62 C 1.0173(5) -0.0734(4) 0.3472(3) 0.0900(15) Uani 1 1 d .
H62A H 1.0308 -0.1146 0.3127 0.108 Uiso 1 1 calc R
H62B H 1.0179 -0.1106 0.3862 0.108 Uiso 1 1 calc R
C63 C 0.8151(4) -0.1785(3) 0.3163(2) 0.0753(12) Uani 1 1 d .
H63A H 0.8069 -0.2201 0.3540 0.090 Uiso 1 1 calc R
H63B H 0.8308 -0.2183 0.2821 0.090 Uiso 1 1 calc R
C64 C 0.7057(4) -0.1653(4) 0.2954(2) 0.0732(11) Uani 1 1 d .
H64A H 0.7125 -0.1304 0.2552 0.088 Uiso 1 1 calc R
H64B H 0.6401 -0.2383 0.2872 0.088 Uiso 1 1 calc R
C65 C 0.6331(4) -0.1610(4) 0.3932(2) 0.0748(12) Uani 1 1 d .
H65A H 0.6908 -0.1794 0.4185 0.090 Uiso 1 1 calc R
H65B H 0.5650 -0.2295 0.3769 0.090 Uiso 1 1 calc R
C66 C 0.5987(3) -0.0923(3) 0.4332(2) 0.0659(10) Uani 1 1 d .
H66A H 0.5448 -0.0702 0.4071 0.079 Uiso 1 1 calc R
H66B H 0.5587 -0.1346 0.4668 0.079 Uiso 1 1 calc R
C67 C 0.6718(3) 0.0737(3) 0.50005(18) 0.0596(9) Uani 1 1 d .
H67A H 0.6397 0.0369 0.5371 0.072 Uiso 1 1 calc R
H67B H 0.6131 0.0918 0.4755 0.072 Uiso 1 1 calc R
C68 C 0.7799(3) 0.1766(4) 0.52205(17) 0.0616(10) Uani 1 1 d .
H68A H 0.7631 0.2237 0.5514 0.074 Uiso 1 1 calc R
H68B H 0.8401 0.1584 0.5447 0.074 Uiso 1 1 calc R
C69 C 0.9165(3) 0.3386(3) 0.48318(18) 0.0558(9) Uani 1 1 d .
H69A H 0.8977 0.3813 0.5144 0.067 Uiso 1 1 calc R
H69B H 0.9282 0.3776 0.4445 0.067 Uiso 1 1 calc R
C70 C 1.0285(3) 0.3327(3) 0.51002(18) 0.0590(9) Uani 1 1 d .
H70A H 1.0927 0.4065 0.5167 0.071 Uiso 1 1 calc R
H70B H 1.0209 0.3009 0.5512 0.071 Uiso 1 1 calc R
C71 C 1.1490(4) 0.2457(4) 0.4876(2) 0.0701(11) Uani 1 1 d .
H71A H 1.1336 0.2039 0.5252 0.084 Uiso 1 1 calc R
H71B H 1.2166 0.3161 0.5008 0.084 Uiso 1 1 calc R
C72 C 1.1766(4) 0.1849(5) 0.4394(2) 0.0812(14) Uani 1 1 d .
H72A H 1.2088 0.2335 0.4063 0.097 Uiso 1 1 calc R
H72B H 1.2372 0.1647 0.4594 0.097 Uiso 1 1 calc R
C81 C 0.6897(9) 0.4391(6) -0.0474(3) 0.138(3) Uani 1 1 d .
H81A H 0.6951 0.5107 -0.0594 0.165 Uiso 1 1 calc R
H81B H 0.6435 0.3839 -0.0830 0.165 Uiso 1 1 calc R
C82 C 0.8076(9) 0.4433(5) -0.0341(3) 0.136(3) Uani 1 1 d .
H82A H 0.8477 0.4703 -0.0709 0.163 Uiso 1 1 calc R
H82B H 0.8512 0.4965 0.0027 0.163 Uiso 1 1 calc R
C83 C 0.7982(5) 0.2746(5) -0.0723(3) 0.0934(15) Uani 1 1 d .
H83A H 0.8583 0.3140 -0.0985 0.112 Uiso 1 1 calc R
H83B H 0.7223 0.2556 -0.0981 0.112 Uiso 1 1 calc R
C84 C 0.8067(5) 0.1740(5) -0.0567(2) 0.0862(14) Uani 1 1 d .
H84A H 0.7919 0.1272 -0.0960 0.103 Uiso 1 1 calc R
H84B H 0.8858 0.1916 -0.0356 0.103 Uiso 1 1 calc R
C85 C 0.7306(4) 0.0175(4) 0.0025(3) 0.0801(13) Uani 1 1 d .
H85A H 0.8054 0.0351 0.0292 0.096 Uiso 1 1 calc R
H85B H 0.7254 -0.0280 -0.0358 0.096 Uiso 1 1 calc R
C86 C 0.6363(5) -0.0433(4) 0.0376(3) 0.0853(14) Uani 1 1 d .
H86A H 0.5615 -0.0649 0.0100 0.102 Uiso 1 1 calc R
H86B H 0.6422 -0.1103 0.0504 0.102 Uiso 1 1 calc R
C87 C 0.5603(5) -0.0396(4) 0.1332(3) 0.0896(15) Uani 1 1 d .
H87A H 0.5879 -0.0881 0.1562 0.108 Uiso 1 1 calc R
H87B H 0.4839 -0.0849 0.1082 0.108 Uiso 1 1 calc R
C88 C 0.5508(5) 0.0415(5) 0.1797(3) 0.1001(18) Uani 1 1 d .
H88A H 0.5064 0.0029 0.2129 0.120 Uiso 1 1 calc R
H88B H 0.6286 0.0935 0.2002 0.120 Uiso 1 1 calc R
C89 C 0.4790(5) 0.1785(5) 0.1836(2) 0.0972(17) Uani 1 1 d .
H89A H 0.5543 0.2318 0.2064 0.117 Uiso 1 1 calc R
H89B H 0.4281 0.1436 0.2152 0.117 Uiso 1 1 calc R
C90 C 0.4254(4) 0.2353(5) 0.1401(3) 0.0983(18) Uani 1 1 d .
H90A H 0.3462 0.1834 0.1214 0.118 Uiso 1 1 calc R
H90B H 0.4206 0.2958 0.1644 0.118 Uiso 1 1 calc R
C91 C 0.4565(5) 0.3467(4) 0.0550(4) 0.110(2) Uani 1 1 d .
H91A H 0.4801 0.4171 0.0799 0.132 Uiso 1 1 calc R
H91B H 0.3716 0.3131 0.0432 0.132 Uiso 1 1 calc R
C92 C 0.5155(7) 0.3651(5) -0.0060(4) 0.128(3) Uani 1 1 d .
H92A H 0.4896 0.2946 -0.0312 0.153 Uiso 1 1 calc R
H92B H 0.4922 0.4133 -0.0322 0.153 Uiso 1 1 calc R

loop_
_atom_site_aniso_label
_atom_site_aniso_U_11
_atom_site_aniso_U_22
_atom_site_aniso_U_33
_atom_site_aniso_U_23
_atom_site_aniso_U_13
_atom_site_aniso_U_12
Fe1 0.0295(2) 0.0391(2) 0.0371(2) 0.00339(18) 0.00812(16) 0.01287(18)
K2 0.0612(5) 0.0461(4) 0.0473(4) -0.0006(3) -0.0018(3) 0.0264(4)
K1 0.0459(4) 0.0526(4) 0.0481(4) 0.0059(3) 0.0091(3) 0.0219(3)
F12 0.0824(16) 0.113(2) 0.0793(16) 0.0474(14) 0.0503(13) 0.0670(15)
F13 0.101(2) 0.119(2) 0.124(2) 0.083(2) 0.0482(19) 0.0496(19)
F14 0.114(2) 0.0627(16) 0.135(3) 0.0178(16) -0.0195(19) 0.0492(16)
F15 0.106(2) 0.119(2) 0.110(2) -0.0190(17) -0.0008(16) 0.0907(19)
F16 0.0592(13) 0.114(2) 0.0758(15) 0.0150(14) 0.0290(12) 0.0512(14)
F22 0.0813(15) 0.0628(13) 0.0640(13) 0.0190(11) 0.0345(11) 0.0333(12)
F23 0.166(3) 0.0810(18) 0.096(2) 0.0247(15) 0.0363(19) 0.086(2)
F24 0.144(3) 0.150(3) 0.107(2) 0.005(2) 0.0359(19) 0.120(2)
F25 0.0829(18) 0.138(2) 0.0829(18) 0.0138(17) 0.0477(14) 0.0548(18)
F26 0.0838(16) 0.0643(14) 0.0648(14) 0.0180(11) 0.0285(12) 0.0237(12)
F32 0.0544(12) 0.0775(14) 0.0527(12) 0.0014(10) 0.0148(9) 0.0336(11)
F33 0.0777(16) 0.0668(15) 0.0903(18) -0.0203(13) -0.0265(13) 0.0259(13)
F34 0.0347(12) 0.0766(16) 0.158(3) 0.0261(17) -0.0090(14) 0.0059(11)
F35 0.0542(14) 0.136(2) 0.107(2) 0.0333(18) 0.0348(13) 0.0575(16)
F36 0.0763(15) 0.0986(18) 0.0614(14) -0.0058(13) 0.0069(11) 0.0570(14)
F41 0.0388(10) 0.0612(13) 0.0858(16) -0.0063(11) 0.0164(10) 0.0120(10)
F42 0.0768(15) 0.0603(14) 0.0797(16) 0.0256(12) 0.0333(12) 0.0264(12)
F43 0.0536(13) 0.0945(18) 0.1054(19) 0.0449(15) 0.0422(13) 0.0227(13)
F44 0.0631(14) 0.130(2) 0.0867(17) 0.0205(16) 0.0397(13) 0.0577(15)
F45 0.0643(15) 0.0863(17) 0.109(2) -0.0258(15) 0.0153(13) 0.0382(13)
F52 0.0937(18) 0.0553(13) 0.0969(18) 0.0037(12) 0.0373(15) 0.0354(13)
F53 0.147(3) 0.0458(13) 0.0791(18) -0.0039(12) 0.0104(17) -0.0077(15)
F54 0.0593(16) 0.126(2) 0.100(2) 0.0387(19) -0.0057(14) -0.0348(16)
F55 0.0554(14) 0.174(3) 0.0828(18) 0.0432(19) 0.0385(13) 0.0466(17)
F56 0.0840(16) 0.0771(15) 0.0530(12) 0.0056(11) 0.0202(11) 0.0432(13)
O1 0.0330(10) 0.0431(12) 0.0460(12) 0.0062(9) 0.0071(9) 0.0160(9)
O2 0.0447(12) 0.0492(12) 0.0423(12) -0.0037(10) 0.0028(9) 0.0255(10)
O3 0.0354(12) 0.0531(13) 0.0556(14) 0.0047(11) 0.0014(10) 0.0178(10)
O4 0.0463(12) 0.0606(14) 0.0484(13) 0.0162(11) 0.0235(10) 0.0284(11)
O5 0.0353(12) 0.0434(12) 0.0724(16) 0.0067(11) 0.0093(11) 0.0095(10)
O6 0.0568(18) 0.111(3) 0.118(3) -0.022(2) 0.0020(18) 0.0447(19)
O7 0.0742(18) 0.0575(16) 0.0823(19) 0.0043(14) 0.0035(15) 0.0386(15)
O8 0.0619(16) 0.0525(15) 0.0625(16) 0.0088(13) 0.0061(12) 0.0146(12)
O9 0.0469(14) 0.0683(17) 0.0665(17) 0.0105(13) 0.0137(12) 0.0192(13)
O10 0.0452(13) 0.0639(15) 0.0449(13) 0.0109(11) 0.0123(10) 0.0188(11)
O11 0.0505(14) 0.0779(17) 0.0476(14) -0.0011(12) 0.0017(11) 0.0316(13)
O12 0.177(4) 0.100(3) 0.064(2) -0.0047(19) -0.022(2) 0.070(3)
O13 0.175(4) 0.082(2) 0.072(2) 0.0218(19) 0.040(2) 0.039(3)
O14 0.088(2) 0.0746(19) 0.079(2) 0.0020(16) 0.0175(16) 0.0462(17)
O15 0.0718(18) 0.0501(15) 0.089(2) 0.0092(15) 0.0038(15) 0.0194(14)
O16 0.082(2) 0.080(2) 0.085(2) 0.0083(18) 0.0129(17) 0.0228(18)
O17 0.082(2) 0.094(2) 0.102(3) -0.010(2) -0.0047(19) 0.054(2)
C11 0.0337(15) 0.0414(16) 0.0394(16) -0.0064(13) -0.0002(12) 0.0162(13)
C12 0.0497(19) 0.061(2) 0.057(2) 0.0126(17) 0.0148(16) 0.0311(17)
C13 0.060(2) 0.066(2) 0.076(3) 0.025(2) 0.010(2) 0.024(2)
C14 0.070(3) 0.045(2) 0.079(3) 0.0015(19) -0.011(2) 0.027(2)
C15 0.066(2) 0.066(2) 0.066(2) -0.023(2) -0.013(2) 0.045(2)
C16 0.0433(18) 0.060(2) 0.0463(18) -0.0077(16) 0.0022(14) 0.0266(16)
C21 0.0386(16) 0.0459(17) 0.0409(16) -0.0027(14) 0.0043(13) 0.0204(14)
C22 0.055(2) 0.0507(19) 0.0462(19) 0.0043(15) 0.0143(15) 0.0267(16)
C23 0.090(3) 0.062(2) 0.062(2) 0.0073(19) 0.011(2) 0.050(2)
C24 0.077(3) 0.091(3) 0.067(3) -0.006(2) 0.014(2) 0.060(3)
C25 0.054(2) 0.091(3) 0.053(2) 0.002(2) 0.0199(17) 0.038(2)
C26 0.0441(18) 0.056(2) 0.0434(18) 0.0054(16) 0.0081(14) 0.0174(16)
C31 0.0331(15) 0.0525(18) 0.0404(17) 0.0124(14) 0.0064(12) 0.0184(14)
C32 0.0405(17) 0.0537(19) 0.0442(18) 0.0124(15) 0.0090(14) 0.0202(15)
C33 0.050(2) 0.053(2) 0.055(2) 0.0071(17) -0.0036(16) 0.0167(17)
C34 0.0325(18) 0.062(2) 0.085(3) 0.024(2) 0.0028(17) 0.0127(17)
C35 0.0382(18) 0.081(3) 0.069(2) 0.030(2) 0.0223(17) 0.0307(19)
C36 0.0471(19) 0.065(2) 0.0469(19) 0.0110(17) 0.0088(15) 0.0296(17)
C41 0.0367(16) 0.061(2) 0.0357(16) 0.0110(14) 0.0081(12) 0.0246(15)
C42 0.0477(19) 0.058(2) 0.0462(19) 0.0160(16) 0.0143(15) 0.0234(16)
C43 0.0382(18) 0.084(3) 0.054(2) 0.030(2) 0.0207(15) 0.0250(18)
C44 0.0413(19) 0.094(3) 0.055(2) 0.016(2) 0.0193(16) 0.038(2)
C45 0.0418(19) 0.075(3) 0.056(2) -0.0040(19) 0.0072(16) 0.0289(18)
C46 0.0301(15) 0.063(2) 0.0502(19) 0.0032(16) 0.0057(13) 0.0168(15)
C51 0.0328(15) 0.0422(17) 0.0476(18) 0.0135(14) 0.0078(13) 0.0115(13)
C52 0.056(2) 0.0457(19) 0.055(2) 0.0109(16) 0.0145(16) 0.0166(17)
C53 0.078(3) 0.048(2) 0.052(2) 0.0081(18) 0.001(2) 0.000(2)
C54 0.043(2) 0.079(3) 0.057(2) 0.025(2) -0.0007(18) -0.009(2)
C55 0.0420(19) 0.104(3) 0.047(2) 0.035(2) 0.0187(16) 0.025(2)
C56 0.0482(19) 0.057(2) 0.0392(17) 0.0110(15) 0.0069(14) 0.0207(16)
C61 0.069(3) 0.101(4) 0.105(4) -0.015(3) 0.008(3) 0.054(3)
C62 0.096(4) 0.089(4) 0.107(4) 0.003(3) 0.005(3) 0.063(3)
C63 0.102(3) 0.051(2) 0.077(3) 0.003(2) 0.016(2) 0.035(2)
C64 0.081(3) 0.059(2) 0.065(3) 0.000(2) 0.004(2) 0.017(2)
C65 0.083(3) 0.057(2) 0.073(3) 0.017(2) 0.012(2) 0.019(2)
C66 0.053(2) 0.063(2) 0.069(3) 0.020(2) 0.0155(19) 0.0098(19)
C67 0.055(2) 0.076(3) 0.052(2) 0.0201(19) 0.0234(17) 0.027(2)
C68 0.064(2) 0.079(3) 0.0423(19) 0.0128(18) 0.0170(17) 0.028(2)
C69 0.054(2) 0.058(2) 0.053(2) 0.0014(17) 0.0093(16) 0.0210(18)
C70 0.056(2) 0.062(2) 0.050(2) -0.0028(17) 0.0042(16) 0.0177(18)
C71 0.054(2) 0.094(3) 0.062(2) -0.004(2) -0.0072(18) 0.036(2)
C72 0.061(3) 0.121(4) 0.071(3) -0.001(3) -0.004(2) 0.053(3)
C81 0.253(10) 0.137(6) 0.062(4) 0.030(4) 0.013(5) 0.122(7)
C82 0.250(10) 0.073(4) 0.085(4) 0.030(3) 0.051(5) 0.061(5)
C83 0.108(4) 0.104(4) 0.082(3) 0.020(3) 0.040(3) 0.050(3)
C84 0.097(4) 0.110(4) 0.070(3) 0.011(3) 0.028(3) 0.058(3)
C85 0.082(3) 0.060(3) 0.101(4) -0.017(2) 0.000(3) 0.038(2)
C86 0.091(3) 0.044(2) 0.113(4) -0.013(2) -0.007(3) 0.028(2)
C87 0.088(3) 0.057(3) 0.107(4) 0.031(3) 0.009(3) 0.015(2)
C88 0.089(4) 0.114(4) 0.074(3) 0.040(3) 0.023(3) 0.017(3)
C89 0.078(3) 0.116(4) 0.067(3) -0.015(3) 0.019(3) 0.012(3)
C90 0.051(3) 0.105(4) 0.121(5) -0.035(4) -0.005(3) 0.025(3)
C91 0.103(4) 0.070(3) 0.158(6) -0.023(4) -0.047(4) 0.058(3)
C92 0.174(7) 0.062(3) 0.126(6) -0.023(3) -0.078(5) 0.058(4)

loop_
_atom_type_symbol
_atom_type_description
_atom_type_scat_dispersion_real
_atom_type_scat_dispersion_imag
_atom_type_scat_source
C C 0.0033 0.0016 'International Tables Vol C Tables 4.2.6.8 and 6.1.1.4'
H H 0.0000 0.0000 'International Tables Vol C Tables 4.2.6.8 and 6.1.1.4'
O O 0.0106 0.0060 'International Tables Vol C Tables 4.2.6.8 and 6.1.1.4'
F F 0.0171 0.0103 'International Tables Vol C Tables 4.2.6.8 and 6.1.1.4'
K K 0.2009 0.2494 'International Tables Vol C Tables 4.2.6.8 and 6.1.1.4'
Fe Fe 0.3463 0.8444 'International Tables Vol C Tables 4.2.6.8 and 6.1.1.4'

loop_
_geom_angle_atom_site_label_1
_geom_angle_atom_site_label_2
_geom_angle_atom_site_label_3
_geom_angle
O5 Fe1 O2 121.56(11)
O5 Fe1 O4 126.01(11)
O2 Fe1 O4 112.25(11)
O5 Fe1 O3 95.83(10)
O2 Fe1 O3 91.54(10)
O4 Fe1 O3 86.49(10)
O5 Fe1 O1 87.47(10)
O2 Fe1 O1 87.64(9)
O4 Fe1 O1 90.69(10)
O3 Fe1 O1 176.52(9)
O5 Fe1 K2 112.97(8)
O2 Fe1 K2 41.28(7)
O4 Fe1 K2 103.79(9)
O3 Fe1 K2 132.38(8)
O1 Fe1 K2 46.49(7)
O2 K2 O17 133.88(10)
O2 K2 O15 78.06(8)
O17 K2 O15 109.15(11)
O2 K2 O13 101.14(12)
O17 K2 O13 115.01(13)
O15 K2 O13 114.43(11)
O2 K2 O14 96.38(9)
O17 K2 O14 126.58(10)
O15 K2 O14 57.47(10)
O13 K2 O14 57.56(11)
O2 K2 O1 57.31(7)
O17 K2 O1 80.89(9)
O15 K2 O1 117.24(9)
O13 K2 O1 115.56(10)
O14 K2 O1 152.52(8)
O2 K2 O16 99.19(10)
O17 K2 O16 55.70(12)
O15 K2 O16 58.33(10)
O13 K2 O16 156.22(12)
O14 K2 O16 108.02(11)
O1 K2 O16 85.90(9)
O2 K2 O12 135.33(11)
O17 K2 O12 57.18(13)
O15 K2 O12 145.61(10)
O13 K2 O12 59.45(14)
O14 K2 O12 102.87(11)
O1 K2 O12 92.99(9)
O16 K2 O12 112.12(13)
O2 K2 C11 74.04(7)
O17 K2 C11 72.73(9)
O15 K2 C11 139.60(9)
O13 K2 C11 99.32(11)
O14 K2 C11 153.48(9)
O1 K2 C11 22.56(7)
O16 K2 C11 98.01(10)
O12 K2 C11 70.82(10)
O2 K2 C88 78.25(11)
O17 K2 C88 78.67(14)
O15 K2 C88 42.78(13)
O13 K2 C88 157.12(14)
O14 K2 C88 99.62(14)
O1 K2 C88 83.69(12)
O16 K2 C88 23.60(12)
O12 K2 C88 135.61(15)
C11 K2 C88 102.40(13)
O2 K2 C89 98.48(12)
O17 K2 C89 42.32(14)
O15 K2 C89 80.69(13)
O13 K2 C89 157.32(15)
O14 K2 C89 131.14(12)
O1 K2 C89 66.72(10)
O16 K2 C89 23.56(11)
O12 K2 C89 98.36(15)
C11 K2 C89 75.27(11)
C88 K2 C89 40.06(16)
O2 K2 C21 19.44(7)
O17 K2 C21 150.21(10)
O15 K2 C21 65.62(8)
O13 K2 C21 92.48(12)
O14 K2 C21 77.07(9)
O1 K2 C21 76.74(7)
O16 K2 C21 102.90(10)
O12 K2 C21 142.72(12)
C11 K2 C21 92.52(8)
C88 K2 C21 79.54(12)
C89 K2 C21 109.59(13)
O10 K1 O11 59.05(8)
O10 K1 O4 73.43(8)
O11 K1 O4 99.32(9)
O10 K1 O8 109.09(8)
O11 K1 O8 144.04(8)
O4 K1 O8 109.73(9)
O10 K1 O7 146.41(8)
O11 K1 O7 111.70(9)
O4 K1 O7 138.58(8)
O8 K1 O7 57.42(9)
O10 K1 O6 110.16(9)
O11 K1 O6 56.51(9)
O4 K1 O6 139.27(9)
O8 K1 O6 107.04(10)
O7 K1 O6 55.68(9)
O10 K1 F22 145.66(7)
O11 K1 F22 136.22(8)
O4 K1 F22 73.47(7)
O8 K1 F22 74.22(7)
O7 K1 F22 65.18(7)
O6 K1 F22 100.79(9)
O10 K1 O9 56.39(8)
O11 K1 O9 95.40(9)
O4 K1 O9 108.09(8)
O8 K1 O9 56.13(8)
O7 K1 O9 95.95(9)
O6 K1 O9 106.57(10)
F22 K1 O9 128.18(8)
O10 K1 O3 102.07(8)
O11 K1 O3 77.32(8)
O4 K1 O3 52.91(7)
O8 K1 O3 137.49(8)
O7 K1 O3 107.10(9)
O6 K1 O3 87.83(10)
F22 K1 O3 63.82(7)
O9 K1 O3 156.92(7)
O10 K1 F42 69.77(7)
O11 K1 F42 127.14(7)
O4 K1 F42 51.35(6)
O8 K1 F42 63.91(8)
O7 K1 F42 118.21(8)
O6 K1 F42 169.35(9)
F22 K1 F42 82.56(6)
O9 K1 F42 64.11(7)
O3 K1 F42 102.66(6)
O10 K1 C69 22.56(7)
O11 K1 C69 41.73(8)
O4 K1 C69 69.98(9)
O8 K1 C69 131.60(9)
O7 K1 C69 150.09(9)
O6 K1 C69 97.80(10)
F22 K1 C69 140.86(8)
O9 K1 C69 77.40(9)
O3 K1 C69 82.94(9)
F42 K1 C69 85.45(8)
C22 F22 K1 134.1(2)
C42 F42 K1 101.11(19)
C11 O1 Fe1 131.36(18)
C11 O1 K2 99.71(17)
Fe1 O1 K2 103.57(9)
C21 O2 Fe1 131.82(19)
C21 O2 K2 116.89(18)
Fe1 O2 K2 111.27(9)
C31 O3 Fe1 130.7(2)
C31 O3 K1 117.79(18)
Fe1 O3 K1 103.28(9)
C41 O4 Fe1 132.4(2)
C41 O4 K1 113.97(18)
Fe1 O4 K1 112.28(9)
C51 O5 Fe1 147.7(2)
C72 O6 C61 114.3(4)
C72 O6 K1 115.4(3)
C61 O6 K1 107.6(3)
C62 O7 C63 112.1(3)
C62 O7 K1 122.2(3)
C63 O7 K1 122.1(2)
C64 O8 C65 113.3(3)
C64 O8 K1 111.7(2)
C65 O8 K1 118.6(2)
C67 O9 C66 112.9(3)
C67 O9 K1 114.6(2)
C66 O9 K1 114.3(2)
C68 O10 C69 114.1(3)
C68 O10 K1 118.5(2)
C69 O10 K1 107.91(19)
C71 O11 C70 113.8(3)
C71 O11 K1 121.4(2)
C70 O11 K1 120.4(2)
C92 O12 C81 111.1(6)
C92 O12 K2 106.3(3)
C81 O12 K2 113.1(4)
C83 O13 C82 116.5(4)
C83 O13 K2 118.2(3)
C82 O13 K2 112.6(4)
C85 O14 C84 114.0(4)
C85 O14 K2 115.8(3)
C84 O14 K2 116.7(3)
C86 O15 C87 113.1(4)
C86 O15 K2 119.6(3)
C87 O15 K2 118.2(3)
C88 O16 C89 115.7(4)
C88 O16 K2 98.2(3)
C89 O16 K2 99.0(3)
C90 O17 C91 112.8(5)
C90 O17 K2 121.7(3)
C91 O17 K2 124.8(4)
O1 C11 C16 121.9(3)
O1 C11 C12 124.3(3)
C16 C11 C12 113.7(3)
O1 C11 K2 57.73(15)
C16 C11 K2 122.6(2)
C12 C11 K2 90.3(2)
F12 C12 C13 118.2(3)
F12 C12 C11 118.5(3)
C13 C12 C11 123.2(3)
C14 C13 F13 119.4(4)
C14 C13 C12 121.4(4)
F13 C13 C12 119.2(4)
C13 C14 F14 121.2(4)
C13 C14 C15 117.9(4)
F14 C14 C15 120.9(4)
F15 C15 C14 119.4(4)
F15 C15 C16 119.6(4)
C14 C15 C16 121.0(3)
F16 C16 C15 118.8(3)
F16 C16 C11 118.4(3)
C15 C16 C11 122.7(3)
O2 C21 C22 122.6(3)
O2 C21 C26 121.5(3)
C22 C21 C26 115.8(3)
O2 C21 K2 43.67(14)
C22 C21 K2 121.5(2)
C26 C21 K2 102.0(2)
F22 C22 C23 118.8(3)
F22 C22 C21 118.3(3)
C23 C22 C21 122.9(3)
F23 C23 C22 120.6(4)
F23 C23 C24 120.2(4)
C22 C23 C24 119.1(4)
F24 C24 C25 121.4(4)
F24 C24 C23 118.8(4)
C25 C24 C23 119.8(3)
F25 C25 C24 119.7(4)
F25 C25 C26 119.7(4)
C24 C25 C26 120.6(3)
F26 C26 C25 119.0(3)
F26 C26 C21 119.2(3)
C25 C26 C21 121.7(3)
O3 C31 C36 122.0(3)
O3 C31 C32 123.2(3)
C36 C31 C32 114.8(3)
F32 C32 C33 117.7(3)
F32 C32 C31 119.1(3)
C33 C32 C31 123.2(3)
F33 C33 C34 120.2(3)
F33 C33 C32 119.8(3)
C34 C33 C32 120.0(4)
F34 C34 C33 120.1(4)
F34 C34 C35 120.8(4)
C33 C34 C35 119.1(3)
F35 C35 C34 120.4(4)
F35 C35 C36 118.9(4)
C34 C35 C36 120.7(3)
F36 C36 C35 119.0(3)
F36 C36 C31 118.9(3)
C35 C36 C31 122.1(4)
O4 C41 C42 121.4(3)
O4 C41 C46 123.5(3)
C42 C41 C46 115.0(3)
F42 C42 C43 119.2(3)
F42 C42 C41 118.7(3)
C43 C42 C41 122.0(4)
F43 C43 C44 120.0(3)
F43 C43 C42 118.8(4)
C44 C43 C42 121.2(3)
F44 C44 C43 120.8(4)
F44 C44 C45 120.3(4)
C43 C44 C45 118.9(3)
F45 C45 C44 120.5(3)
F45 C45 C46 119.6(3)
C44 C45 C46 119.9(4)
F41 C46 C45 118.1(3)
F41 C46 C41 118.8(3)
C45 C46 C41 123.1(3)
O5 C51 C56 123.9(3)
O5 C51 C52 120.6(3)
C56 C51 C52 115.5(3)
F52 C52 C53 118.7(4)
F52 C52 C51 118.8(3)
C53 C52 C51 122.6(4)
F53 C53 C54 119.3(4)
F53 C53 C52 120.3(4)
C54 C53 C52 120.4(4)
F54 C54 C53 121.2(5)
F54 C54 C55 119.5(5)
C53 C54 C55 119.3(3)
F55 C55 C56 119.6(4)
F55 C55 C54 120.2(4)
C56 C55 C54 120.2(4)
F56 C56 C55 119.5(3)
F56 C56 C51 118.5(3)
C55 C56 C51 122.0(4)
O6 C61 C62 105.6(4)
O7 C62 C61 109.3(4)
O7 C63 C64 107.7(3)
O8 C64 C63 113.4(4)
O8 C65 C66 108.8(3)
O9 C66 C65 110.0(3)
O9 C67 C68 109.4(3)
O10 C68 C67 108.6(3)
O10 C69 C70 113.3(3)
O10 C69 K1 49.53(16)
C70 C69 K1 87.1(2)
O11 C70 C69 108.3(3)
O11 C71 C72 112.6(3)
O6 C72 C71 114.7(4)
O12 C81 C82 109.4(5)
O13 C82 C81 114.9(7)
O13 C83 C84 114.1(5)
O14 C84 C83 111.2(4)
O14 C85 C86 110.7(4)
O15 C86 C85 110.5(4)
O15 C87 C88 108.1(4)
O16 C88 C87 108.8(4)
O16 C88 K2 58.2(2)
C87 C88 K2 88.2(3)
O16 C89 C90 108.3(4)
O16 C89 K2 57.4(2)
C90 C89 K2 85.8(3)
O17 C90 C89 110.2(4)
O17 C91 C92 108.1(5)
O12 C92 C91 110.7(5)

loop_
_geom_bond_atom_site_label_1
_geom_bond_atom_site_label_2
_geom_bond_distance
Fe1 O5 1.889(2)
Fe1 O2 1.907(2)
Fe1 O4 1.920(2)
Fe1 O3 1.967(2)
Fe1 O1 1.980(2)
Fe1 K2 3.856(2)
K2 O2 2.730(2)
K2 O17 2.753(4)
K2 O15 2.818(3)
K2 O13 2.843(4)
K2 O14 2.859(3)
K2 O1 2.877(3)
K2 O16 2.954(4)
K2 O12 3.008(4)
K2 C11 3.354(3)
K2 C88 3.441(5)
K2 C89 3.462(5)
K2 C21 3.527(3)
K1 O10 2.824(3)
K1 O11 2.847(3)
K1 O4 2.880(3)
K1 O8 2.881(3)
K1 O7 2.882(3)
K1 O6 2.949(3)
K1 F22 2.952(3)
K1 O9 3.037(3)
K1 O3 3.085(3)
K1 F42 3.324(3)
K1 C69 3.533(4)
F12 C12 1.341(4)
F13 C13 1.357(5)
F14 C14 1.348(4)
F15 C15 1.340(4)
F16 C16 1.331(4)
F22 C22 1.343(4)
F23 C23 1.341(5)
F24 C24 1.347(4)
F25 C25 1.345(4)
F26 C26 1.335(4)
F32 C32 1.342(4)
F33 C33 1.338(5)
F34 C34 1.336(4)
F35 C35 1.334(4)
F36 C36 1.336(4)
F41 C46 1.344(4)
F42 C42 1.347(4)
F43 C43 1.358(4)
F44 C44 1.339(4)
F45 C45 1.336(5)
F52 C52 1.337(4)
F53 C53 1.344(5)
F54 C54 1.339(4)
F55 C55 1.336(5)
F56 C56 1.340(4)
O1 C11 1.305(4)
O2 C21 1.316(4)
O3 C31 1.309(4)
O4 C41 1.306(4)
O5 C51 1.297(4)
O6 C72 1.319(6)
O6 C61 1.457(6)
O7 C62 1.394(5)
O7 C63 1.423(5)
O8 C64 1.408(5)
O8 C65 1.416(5)
O9 C67 1.403(5)
O9 C66 1.411(5)
O10 C68 1.402(4)
O10 C69 1.424(4)
O11 C71 1.396(4)
O11 C70 1.416(4)
O12 C92 1.342(8)
O12 C81 1.448(8)
O13 C83 1.321(6)
O13 C82 1.404(7)
O14 C85 1.405(5)
O14 C84 1.409(6)
O15 C86 1.383(6)
O15 C87 1.420(6)
O16 C88 1.392(6)
O16 C89 1.401(6)
O17 C90 1.372(7)
O17 C91 1.411(6)
C11 C16 1.388(4)
C11 C12 1.393(5)
C12 C13 1.370(5)
C13 C14 1.347(6)
C14 C15 1.359(6)
C15 C16 1.384(5)
C21 C22 1.382(5)
C21 C26 1.389(5)
C22 C23 1.369(5)
C23 C24 1.372(6)
C24 C25 1.351(6)
C25 C26 1.369(5)
C31 C36 1.389(4)
C31 C32 1.392(5)
C32 C33 1.368(5)
C33 C34 1.360(6)
C34 C35 1.362(6)
C35 C36 1.375(5)
C41 C42 1.388(5)
C41 C46 1.391(5)
C42 C43 1.371(5)
C43 C44 1.355(6)
C44 C45 1.366(5)
C45 C46 1.369(5)
C51 C56 1.389(5)
C51 C52 1.393(5)
C52 C53 1.362(5)
C53 C54 1.357(7)
C54 C55 1.373(7)
C55 C56 1.370(5)
C61 C62 1.481(7)
C63 C64 1.485(6)
C65 C66 1.455(6)
C67 C68 1.482(6)
C69 C70 1.496(5)
C71 C72 1.444(6)
C81 C82 1.464(11)
C83 C84 1.433(7)
C85 C86 1.437(7)
C87 C88 1.488(8)
C89 C90 1.479(8)
C91 C92 1.534(10)
